data_7203580
loop_
_publ_author_name
'Hayakawa, Kenichi'
'Shiomi, Daisuke'
'Ise, Tomoaki'
'Sato, Kazunobu'
'Takui, Takeji'

_publ_section_title
;
 Pyridine-substituted nitronyl nitroxide biradicals: a triplet (S = 1)
 ground state lasting out N-methylation
;
_journal_issue 42
_journal_name_full 'Journal of Materials Chemistry'
_journal_page_first 4146
_journal_paper_doi 10.1039/b609760j
_journal_volume 16
_journal_year 2006
_chemical_formula_moiety 'C21 H30 F3 N5 O7 S '
_chemical_formula_sum 'C21 H30 F3 N5 O7 S'
_chemical_formula_weight 553.55
_chemical_name_common
;
3,5-bis(1-oxyl-3-oxide-4,4,5,5-tetramethyl-2-imidazolin-2-yl)
-1-methyl-pyridinium trifluoromethanesulfonate
;
_chemical_name_systematic
;
3,5-bis(1-oxyl-3-oxide-4,4,5,5-tetramethyl-2-imidazolin-2-yl)
-1-methyl-pyridinium trifluoromethanesulfonate
;
_space_group_IT_number 14
_symmetry_cell_setting monoclinic
_symmetry_Int_Tables_number 14
_symmetry_space_group_name_Hall '-P 2ybc'
_symmetry_space_group_name_H-M 'P 1 21/c 1'
_audit_creation_method 'by CrystalStructure 3.7.0'
_cell_angle_alpha 90.0000
_cell_angle_beta 96.049(4)
_cell_angle_gamma 90.0000
_cell_formula_units_Z 4
_cell_length_a 12.627(4)
_cell_length_b 19.833(6)
_cell_length_c 11.460(4)
_cell_measurement_reflns_used 7221
_cell_measurement_temperature 143.1
_cell_measurement_theta_max 27.5
_cell_measurement_theta_min 4.1
_cell_volume 2854.0(16)
_computing_cell_refinement CrystalClear
_computing_data_collection CrystalClear
_computing_data_reduction CrystalStructure
_computing_publication_material 'CrystalStructure 3.7.0'
_computing_structure_refinement CRYSTALS
_computing_structure_solution SIR92
_diffrn_detector_area_resol_mean 7.31
_diffrn_measured_fraction_theta_full 0.941
_diffrn_measured_fraction_theta_max 0.941
_diffrn_measurement_device_type 'Rigaku Mercury'
_diffrn_measurement_method \w
_diffrn_radiation_type 'Mo K\a'
_diffrn_radiation_wavelength 0.71070
_diffrn_reflns_av_R_equivalents 0.033
_diffrn_reflns_limit_h_max 15
_diffrn_reflns_limit_h_min -16
_diffrn_reflns_limit_k_max 25
_diffrn_reflns_limit_k_min -25
_diffrn_reflns_limit_l_max 9
_diffrn_reflns_limit_l_min -14
_diffrn_reflns_number 22914
_diffrn_reflns_theta_full 27.48
_diffrn_reflns_theta_max 27.48
_exptl_absorpt_coefficient_mu 0.178
_exptl_absorpt_correction_T_max 0.965
_exptl_absorpt_correction_T_min 0.950
_exptl_absorpt_correction_type numerical
_exptl_absorpt_process_details
;
Higashi, T. (1999). Program for Absorption Correction.
Rigaku Corporation, Tokyo, Japan.
;
_exptl_crystal_colour green
_exptl_crystal_density_diffrn 1.288
_exptl_crystal_density_method 'not measured'
_exptl_crystal_description platelet
_exptl_crystal_F_000 1160.00
_exptl_crystal_size_max 0.20
_exptl_crystal_size_mid 0.20
_exptl_crystal_size_min 0.20
_refine_diff_density_max 0.91
_refine_diff_density_min -0.41
_refine_ls_extinction_method none
_refine_ls_goodness_of_fit_ref 1.236
_refine_ls_hydrogen_treatment refall
_refine_ls_number_parameters 364
_refine_ls_number_reflns 4380
_refine_ls_R_factor_gt 0.0988
_refine_ls_shift/su_max 0.0000
_refine_ls_structure_factor_coef Fsqd
_refine_ls_weighting_details
;
Chebychev polynomial with 3 parameters (Carruthers & Watkin, 1979)
9552.3500 13274.4000 4178.2300
;
_refine_ls_weighting_scheme calc
_refine_ls_wR_factor_ref 0.1284
_reflns_number_gt 4380
_reflns_number_total 6168
_reflns_threshold_expression F^2^>2.0\s(F^2^)
_cod_data_source_file b609760j.txt
_cod_data_source_block compound_2
_cod_original_cell_volume 2854.1(15)
_cod_original_formula_sum 'C21 H30 F3 N5 O7 S '
_cod_database_code 7203580

loop_
_symmetry_equiv_pos_site_id
_symmetry_equiv_pos_as_xyz
1 +X,+Y,+Z
2 -X,1/2+Y,1/2-Z
3 -X,-Y,-Z
4 +X,1/2-Y,1/2+Z

loop_
_atom_site_label
_atom_site_type_symbol
_atom_site_fract_x
_atom_site_fract_y
_atom_site_fract_z
_atom_site_U_iso_or_equiv
_atom_site_adp_type
_atom_site_occupancy
_atom_site_symmetry_multiplicity
_atom_site_calc_flag
_atom_site_refinement_flags
_atom_site_disorder_assembly
_atom_site_disorder_group
S(1) S 0.28342(9) 0.52669(5) 0.73333(10) 0.0501(2) Uani 1.00 1 d . . .
F(1) F 0.3885(4) 0.5741(3) 0.9157(3) 0.154(2) Uani 1.00 1 d . . .
F(2) F 0.3861(4) 0.6388(2) 0.7688(4) 0.1259(17) Uani 1.00 1 d . . .
F(3) F 0.2445(3) 0.6316(2) 0.8605(3) 0.1230(16) Uani 1.00 1 d . . .
O(1) O 0.3637(2) 0.28753(14) 0.5978(2) 0.0474(7) Uani 1.00 1 d . . .
O(2) O 0.5917(2) 0.41547(13) 0.8493(2) 0.0443(7) Uani 1.00 1 d . . .
O(3) O 0.23528(19) 0.16193(12) 0.7973(2) 0.0374(6) Uani 1.00 1 d . . .
O(4) O 0.0681(2) 0.27804(18) 1.0740(3) 0.0832(12) Uani 1.00 1 d . . .
O(5) O 0.2239(3) 0.5593(2) 0.6346(2) 0.0793(12) Uani 1.00 1 d . . .
O(6) O 0.2218(3) 0.4876(2) 0.8052(4) 0.0954(15) Uani 1.00 1 d . . .
O(7) O 0.3814(2) 0.49806(18) 0.7076(3) 0.0812(12) Uani 1.00 1 d . . .
N(1) N 0.3300(2) 0.38659(12) 1.0148(2) 0.0309(7) Uani 1.00 1 d . . .
N(2) N 0.4442(2) 0.32280(13) 0.6398(2) 0.0300(6) Uani 1.00 1 d . . .
N(3) N 0.5516(2) 0.38404(12) 0.7591(2) 0.0255(6) Uani 1.00 1 d . . .
N(4) N 0.16836(19) 0.17878(13) 0.8682(2) 0.0261(6) Uani 1.00 1 d . . .
N(5) N 0.0897(2) 0.23286(17) 1.0021(3) 0.0461(9) Uani 1.00 1 d . . .
C(1) C 0.3935(2) 0.39191(16) 0.9284(2) 0.0305(8) Uani 1.00 1 d . . .
C(2) C 0.3850(2) 0.34699(13) 0.8374(2) 0.0225(7) Uani 1.00 1 d . . .
C(3) C 0.3076(2) 0.29626(14) 0.8338(2) 0.0240(7) Uani 1.00 1 d . . .
C(4) C 0.2431(2) 0.29158(14) 0.9253(2) 0.0227(6) Uani 1.00 1 d . . .
C(5) C 0.2565(2) 0.33784(14) 1.0173(2) 0.0259(7) Uani 1.00 1 d . . .
C(6) C 0.4574(2) 0.35162(14) 0.7460(2) 0.0239(7) Uani 1.00 1 d . . .
C(7) C 0.5273(2) 0.34580(17) 0.5642(2) 0.0322(8) Uani 1.00 1 d . . .
C(8) C 0.6163(2) 0.36941(17) 0.6594(2) 0.0297(8) Uani 1.00 1 d . . .
C(9) C 0.5587(3) 0.2874(2) 0.4889(3) 0.0490(11) Uani 1.00 1 d . . .
C(10) C 0.4760(2) 0.4025(2) 0.4885(3) 0.0423(10) Uani 1.00 1 d . . .
C(11) C 0.6936(3) 0.3145(2) 0.7031(4) 0.0491(11) Uani 1.00 1 d . . .
C(12) C 0.6739(3) 0.4332(2) 0.6295(3) 0.0425(10) Uani 1.00 1 d . . .
C(13) C 0.1689(2) 0.23572(16) 0.9308(2) 0.0277(7) Uani 1.00 1 d . . .
C(14) C 0.0848(2) 0.13037(17) 0.9003(3) 0.0346(8) Uani 1.00 1 d . . .
C(15) C 0.0191(4) 0.1743(2) 0.9721(6) 0.095(2) Uani 1.00 1 d . . .
C(16) C 0.1528(4) 0.0822(2) 0.9868(5) 0.0769(17) Uani 1.00 1 d . . .
C(17) C 0.0376(4) 0.0935(3) 0.7962(5) 0.0809(19) Uani 1.00 1 d . . .
C(18) C -0.0377(5) 0.1525(2) 1.0613(5) 0.100(2) Uani 1.00 1 d . . .
C(19) C -0.0771(4) 0.2072(3) 0.8807(8) 0.118(2) Uani 1.00 1 d . . .
C(20) C 0.3379(4) 0.4377(2) 1.1099(4) 0.0606(13) Uani 1.00 1 d . . .
C(21) C 0.3260(5) 0.5976(3) 0.8237(4) 0.0806(19) Uani 1.00 1 d . . .
H(1) H 0.4447 0.4271 0.9308 0.037 Uiso 1.00 1 c R . .
H(2) H 0.2988 0.2655 0.7700 0.029 Uiso 1.00 1 c R . .
H(3) H 0.2141 0.3350 1.0809 0.032 Uiso 1.00 1 c R . .
H(4) H 0.5795 0.3044 0.4173 0.060 Uiso 1.00 1 c R . .
H(5) H 0.4998 0.2578 0.4728 0.060 Uiso 1.00 1 c R . .
H(6) H 0.6166 0.2635 0.5295 0.060 Uiso 1.00 1 c R . .
H(7) H 0.4227 0.3843 0.4325 0.051 Uiso 1.00 1 c R . .
H(8) H 0.5286 0.4245 0.4490 0.051 Uiso 1.00 1 c R . .
H(9) H 0.4444 0.4340 0.5369 0.051 Uiso 1.00 1 c R . .
H(10) H 0.7384 0.3040 0.6441 0.059 Uiso 1.00 1 c R . .
H(11) H 0.7358 0.3299 0.7715 0.059 Uiso 1.00 1 c R . .
H(12) H 0.6554 0.2754 0.7216 0.059 Uiso 1.00 1 c R . .
H(13) H 0.7205 0.4234 0.5718 0.051 Uiso 1.00 1 c R . .
H(14) H 0.6231 0.4659 0.5998 0.051 Uiso 1.00 1 c R . .
H(15) H 0.7139 0.4502 0.6981 0.051 Uiso 1.00 1 c R . .
H(16) H 0.1777 0.0456 0.9436 0.093 Uiso 1.00 1 c R . .
H(17) H 0.2118 0.1061 1.0248 0.093 Uiso 1.00 1 c R . .
H(18) H 0.1101 0.0654 1.0438 0.093 Uiso 1.00 1 c R . .
H(19) H 0.0154 0.0500 0.8189 0.097 Uiso 1.00 1 c R . .
H(20) H 0.0890 0.0888 0.7418 0.097 Uiso 1.00 1 c R . .
H(21) H -0.0221 0.1177 0.7606 0.097 Uiso 1.00 1 c R . .
H(22) H 0.0027 0.1201 1.1081 0.127 Uiso 1.00 1 c R . .
H(23) H -0.1025 0.1327 1.0282 0.127 Uiso 1.00 1 c R . .
H(24) H -0.0529 0.1898 1.1087 0.127 Uiso 1.00 1 c R . .
H(25) H -0.0499 0.2437 0.8394 0.139 Uiso 1.00 1 c R . .
H(26) H -0.1045 0.1737 0.8265 0.139 Uiso 1.00 1 c R . .
H(27) H -0.1324 0.2229 0.9238 0.139 Uiso 1.00 1 c R . .
H(28) H 0.4096 0.4527 1.1238 0.076 Uiso 1.00 1 c R . .
H(29) H 0.3169 0.4180 1.1794 0.076 Uiso 1.00 1 c R . .
H(30) H 0.2929 0.4750 1.0877 0.076 Uiso 1.00 1 c R . .

loop_
_atom_site_aniso_label
_atom_site_aniso_U_11
_atom_site_aniso_U_22
_atom_site_aniso_U_33
_atom_site_aniso_U_12
_atom_site_aniso_U_13
_atom_site_aniso_U_23
S(1) 0.0511(5) 0.0429(5) 0.0588(6) 0.0193(4) 0.0169(4) 0.0050(4)
F(1) 0.127(3) 0.267(7) 0.059(2) -0.005(3) -0.037(2) 0.009(3)
F(2) 0.170(4) 0.086(2) 0.125(3) -0.041(2) 0.032(3) -0.025(2)
F(3) 0.150(3) 0.139(3) 0.079(2) 0.051(2) 0.005(2) -0.057(2)
O(1) 0.0504(15) 0.0629(17) 0.0299(12) -0.0353(13) 0.0086(11) -0.0116(11)
O(2) 0.0341(13) 0.0563(16) 0.0430(14) -0.0187(11) 0.0057(11) -0.0162(12)
O(3) 0.0422(13) 0.0347(13) 0.0394(13) -0.0107(10) 0.0232(11) -0.0087(10)
O(4) 0.068(2) 0.072(2) 0.122(3) -0.0390(17) 0.071(2) -0.060(2)
O(5) 0.092(2) 0.100(2) 0.0418(17) 0.041(2) -0.0134(16) -0.0151(17)
O(6) 0.087(2) 0.079(2) 0.129(3) 0.009(2) 0.055(2) 0.022(2)
O(7) 0.075(2) 0.062(2) 0.118(3) 0.0425(17) 0.062(2) 0.044(2)
N(1) 0.0399(15) 0.0219(12) 0.0330(14) -0.0068(11) 0.0134(11) -0.0070(11)
N(2) 0.0310(14) 0.0320(14) 0.0279(13) -0.0128(11) 0.0073(10) -0.0014(11)
N(3) 0.0210(11) 0.0285(13) 0.0277(13) -0.0040(10) 0.0056(10) -0.0026(10)
N(4) 0.0213(12) 0.0299(13) 0.0275(13) -0.0081(10) 0.0052(10) -0.0028(10)
N(5) 0.0308(15) 0.0474(18) 0.065(2) -0.0200(13) 0.0275(15) -0.0255(16)
C(1) 0.0333(17) 0.0245(15) 0.0357(17) -0.0100(13) 0.0126(13) -0.0035(13)
C(2) 0.0242(14) 0.0201(13) 0.0238(14) -0.0008(11) 0.0055(11) 0.0025(11)
C(3) 0.0211(14) 0.0265(15) 0.0243(14) -0.0050(11) 0.0021(11) -0.0013(11)
C(4) 0.0179(13) 0.0224(14) 0.0279(14) -0.0020(10) 0.0032(11) 0.0012(11)
C(5) 0.0291(15) 0.0215(14) 0.0282(15) -0.0024(11) 0.0086(12) -0.0005(11)
C(6) 0.0253(14) 0.0234(14) 0.0238(14) -0.0039(11) 0.0061(11) 0.0011(11)
C(7) 0.0309(16) 0.0380(18) 0.0302(16) -0.0068(13) 0.0144(13) -0.0017(13)
C(8) 0.0244(15) 0.0324(16) 0.0338(16) -0.0031(12) 0.0098(12) -0.0019(13)
C(9) 0.061(2) 0.044(2) 0.045(2) -0.0089(19) 0.0220(19) -0.0106(17)
C(10) 0.041(2) 0.055(2) 0.0313(18) -0.0059(17) 0.0053(15) 0.0110(16)
C(11) 0.0344(19) 0.046(2) 0.068(2) 0.0108(17) 0.0116(18) 0.0040(19)
C(12) 0.040(2) 0.043(2) 0.046(2) -0.0159(16) 0.0080(16) 0.0064(16)
C(13) 0.0216(14) 0.0312(16) 0.0312(16) -0.0047(12) 0.0074(12) -0.0037(13)
C(14) 0.0360(17) 0.0303(17) 0.0393(18) -0.0147(13) 0.0129(14) -0.0020(14)
C(15) 0.075(3) 0.077(3) 0.149(5) -0.058(3) 0.083(3) -0.073(3)
C(16) 0.064(3) 0.070(3) 0.099(4) -0.003(2) 0.015(2) 0.033(3)
C(17) 0.072(3) 0.090(4) 0.081(3) -0.046(3) 0.010(2) -0.019(3)
C(18) 0.113(4) 0.085(4) 0.118(4) -0.067(3) 0.095(4) -0.053(3)
C(19) 0.038(2) 0.074(4) 0.237(9) -0.002(2) -0.017(4) -0.037(4)
C(20) 0.083(3) 0.048(2) 0.059(2) -0.035(2) 0.044(2) -0.031(2)
C(21) 0.087(4) 0.115(5) 0.039(2) 0.004(3) -0.000(2) -0.016(2)

loop_
_atom_type_symbol
_atom_type_description
_atom_type_scat_dispersion_real
_atom_type_scat_dispersion_imag
_atom_type_scat_source
C C 0.003 0.002
;
International Tables for Crystallography
(1992, Vol. C, Tables 4.2.6.8 and 6.1.1.4)
;
H H 0.000 0.000
;
International Tables for Crystallography
(1992, Vol. C, Table 6.1.1.4)
;
F F 0.017 0.010
;
International Tables for Crystallography
(1992, Vol. C, Tables 4.2.6.8 and 6.1.1.4)
;
N N 0.006 0.003
;
International Tables for Crystallography
(1992, Vol. C, Tables 4.2.6.8 and 6.1.1.4)
;
O O 0.011 0.006
;
International Tables for Crystallography
(1992, Vol. C, Tables 4.2.6.8 and 6.1.1.4)
;
S S 0.125 0.123
;
International Tables for Crystallography
(1992, Vol. C, Tables 4.2.6.8 and 6.1.1.4)
;

loop_
_geom_angle_atom_site_label_1
_geom_angle_atom_site_label_2
_geom_angle_atom_site_label_3
_geom_angle
_geom_angle_publ_flag
_geom_angle_site_symmetry_1
_geom_angle_site_symmetry_2
_geom_angle_site_symmetry_3
O(5) S(1) O(6) 115.3(2) ? . . .
O(5) S(1) O(7) 114.2(2) ? . . .
O(5) S(1) C(21) 101.6(2) ? . . .
O(6) S(1) O(7) 116.4(2) ? . . .
O(6) S(1) C(21) 104.0(2) ? . . .
O(7) S(1) C(21) 102.6(2) ? . . .
C(1) N(1) C(5) 122.7(2) ? . . .
C(1) N(1) C(20) 119.3(3) ? . . .
C(5) N(1) C(20) 118.0(3) ? . . .
O(1) N(2) C(6) 126.2(2) ? . . .
O(1) N(2) C(7) 121.6(2) ? . . .
C(6) N(2) C(7) 111.6(2) ? . . .
O(2) N(3) C(6) 126.8(2) ? . . .
O(2) N(3) C(8) 120.9(2) ? . . .
C(6) N(3) C(8) 111.6(2) ? . . .
O(3) N(4) C(13) 126.6(2) ? . . .
O(3) N(4) C(14) 121.2(2) ? . . .
C(13) N(4) C(14) 111.9(2) ? . . .
O(4) N(5) C(13) 125.8(3) ? . . .
O(4) N(5) C(15) 122.6(3) ? . . .
C(13) N(5) C(15) 110.9(3) ? . . .
N(1) C(1) C(2) 120.4(2) ? . . .
C(1) C(2) C(3) 119.3(2) ? . . .
C(1) C(2) C(6) 120.1(2) ? . . .
C(3) C(2) C(6) 120.7(2) ? . . .
C(2) C(3) C(4) 119.1(2) ? . . .
C(3) C(4) C(5) 119.3(2) ? . . .
C(3) C(4) C(13) 120.8(2) ? . . .
C(5) C(4) C(13) 119.7(2) ? . . .
N(1) C(5) C(4) 119.1(2) ? . . .
N(2) C(6) N(3) 109.2(2) ? . . .
N(2) C(6) C(2) 126.7(2) ? . . .
N(3) C(6) C(2) 124.1(2) ? . . .
N(2) C(7) C(8) 100.6(2) ? . . .
N(2) C(7) C(9) 109.6(2) ? . . .
N(2) C(7) C(10) 105.8(2) ? . . .
C(8) C(7) C(9) 114.5(2) ? . . .
C(8) C(7) C(10) 114.2(2) ? . . .
C(9) C(7) C(10) 111.1(2) ? . . .
N(3) C(8) C(7) 100.4(2) ? . . .
N(3) C(8) C(11) 105.7(2) ? . . .
N(3) C(8) C(12) 108.9(2) ? . . .
C(7) C(8) C(11) 114.2(2) ? . . .
C(7) C(8) C(12) 114.9(2) ? . . .
C(11) C(8) C(12) 111.6(2) ? . . .
N(4) C(13) N(5) 109.0(2) ? . . .
N(4) C(13) C(4) 125.9(2) ? . . .
N(5) C(13) C(4) 125.1(2) ? . . .
N(4) C(14) C(15) 101.9(3) ? . . .
N(4) C(14) C(16) 101.2(3) ? . . .
N(4) C(14) C(17) 110.8(3) ? . . .
C(15) C(14) C(16) 107.7(4) ? . . .
C(15) C(14) C(17) 122.1(4) ? . . .
C(16) C(14) C(17) 111.0(3) ? . . .
N(5) C(15) C(14) 103.2(4) ? . . .
N(5) C(15) C(18) 114.9(5) ? . . .
N(5) C(15) C(19) 102.9(4) ? . . .
C(14) C(15) C(18) 125.6(5) ? . . .
C(14) C(15) C(19) 107.0(5) ? . . .
C(18) C(15) C(19) 100.9(5) ? . . .
S(1) C(21) F(1) 107.4(5) ? . . .
S(1) C(21) F(2) 111.2(4) ? . . .
S(1) C(21) F(3) 112.6(4) ? . . .
F(1) C(21) F(2) 105.8(5) ? . . .
F(1) C(21) F(3) 109.8(4) ? . . .
F(2) C(21) F(3) 109.8(5) ? . . .
N(1) C(1) H(1) 119.7 ? . . .
C(2) C(1) H(1) 119.9 ? . . .
C(2) C(3) H(2) 120.6 ? . . .
C(4) C(3) H(2) 120.3 ? . . .
N(1) C(5) H(3) 120.4 ? . . .
C(4) C(5) H(3) 120.5 ? . . .
C(7) C(9) H(4) 109.3 ? . . .
C(7) C(9) H(5) 109.6 ? . . .
C(7) C(9) H(6) 109.5 ? . . .
H(4) C(9) H(5) 109.5 ? . . .
H(4) C(9) H(6) 109.5 ? . . .
H(5) C(9) H(6) 109.5 ? . . .
C(7) C(10) H(7) 109.5 ? . . .
C(7) C(10) H(8) 109.5 ? . . .
C(7) C(10) H(9) 109.4 ? . . .
H(7) C(10) H(8) 109.5 ? . . .
H(7) C(10) H(9) 109.5 ? . . .
H(8) C(10) H(9) 109.5 ? . . .
C(8) C(11) H(10) 109.6 ? . . .
C(8) C(11) H(11) 109.2 ? . . .
C(8) C(11) H(12) 109.7 ? . . .
H(10) C(11) H(11) 109.5 ? . . .
H(10) C(11) H(12) 109.5 ? . . .
H(11) C(11) H(12) 109.5 ? . . .
C(8) C(12) H(13) 109.6 ? . . .
C(8) C(12) H(14) 109.3 ? . . .
C(8) C(12) H(15) 109.6 ? . . .
H(13) C(12) H(14) 109.5 ? . . .
H(13) C(12) H(15) 109.5 ? . . .
H(14) C(12) H(15) 109.5 ? . . .
C(14) C(16) H(16) 109.0 ? . . .
C(14) C(16) H(17) 109.7 ? . . .
C(14) C(16) H(18) 109.6 ? . . .
H(16) C(16) H(17) 109.5 ? . . .
H(16) C(16) H(18) 109.5 ? . . .
H(17) C(16) H(18) 109.5 ? . . .
C(14) C(17) H(19) 109.6 ? . . .
C(14) C(17) H(20) 109.5 ? . . .
C(14) C(17) H(21) 109.4 ? . . .
H(19) C(17) H(20) 109.5 ? . . .
H(19) C(17) H(21) 109.5 ? . . .
H(20) C(17) H(21) 109.5 ? . . .
C(15) C(18) H(22) 110.0 ? . . .
C(15) C(18) H(23) 109.1 ? . . .
C(15) C(18) H(24) 109.3 ? . . .
H(22) C(18) H(23) 109.5 ? . . .
H(22) C(18) H(24) 109.5 ? . . .
H(23) C(18) H(24) 109.5 ? . . .
C(15) C(19) H(25) 109.6 ? . . .
C(15) C(19) H(26) 109.4 ? . . .
C(15) C(19) H(27) 109.4 ? . . .
H(25) C(19) H(26) 109.5 ? . . .
H(25) C(19) H(27) 109.5 ? . . .
H(26) C(19) H(27) 109.5 ? . . .
N(1) C(20) H(28) 109.1 ? . . .
N(1) C(20) H(29) 109.3 ? . . .
N(1) C(20) H(30) 110.0 ? . . .
H(28) C(20) H(29) 109.5 ? . . .
H(28) C(20) H(30) 109.5 ? . . .
H(29) C(20) H(30) 109.5 ? . . .

loop_
_geom_bond_atom_site_label_1
_geom_bond_atom_site_label_2
_geom_bond_distance
_geom_bond_publ_flag
_geom_bond_site_symmetry_1
_geom_bond_site_symmetry_2
S(1) O(5) 1.444(3) ? . .
S(1) O(6) 1.421(4) ? . .
S(1) O(7) 1.421(3) ? . .
S(1) C(21) 1.795(6) ? . .
F(1) C(21) 1.332(7) ? . .
F(2) C(21) 1.319(8) ? . .
F(3) C(21) 1.336(8) ? . .
O(1) N(2) 1.285(3) ? . .
O(2) N(3) 1.266(3) ? . .
O(3) N(4) 1.277(3) ? . .
O(4) N(5) 1.267(5) ? . .
N(1) C(1) 1.341(4) ? . .
N(1) C(5) 1.343(4) ? . .
N(1) C(20) 1.484(5) ? . .
N(2) C(6) 1.339(3) ? . .
N(2) C(7) 1.500(4) ? . .
N(3) C(6) 1.347(3) ? . .
N(3) C(8) 1.502(4) ? . .
N(4) C(13) 1.337(4) ? . .
N(4) C(14) 1.501(4) ? . .
N(5) C(13) 1.357(4) ? . .
N(5) C(15) 1.482(6) ? . .
C(1) C(2) 1.367(4) ? . .
C(2) C(3) 1.401(4) ? . .
C(2) C(6) 1.464(4) ? . .
C(3) C(4) 1.397(4) ? . .
C(4) C(5) 1.395(4) ? . .
C(4) C(13) 1.457(4) ? . .
C(7) C(8) 1.554(4) ? . .
C(7) C(9) 1.522(5) ? . .
C(7) C(10) 1.523(5) ? . .
C(8) C(11) 1.512(5) ? . .
C(8) C(12) 1.516(5) ? . .
C(14) C(15) 1.506(7) ? . .
C(14) C(16) 1.565(6) ? . .
C(14) C(17) 1.472(6) ? . .
C(15) C(18) 1.379(9) ? . .
C(15) C(19) 1.652(9) ? . .
C(1) H(1) 0.950 ? . .
C(3) H(2) 0.950 ? . .
C(5) H(3) 0.950 ? . .
C(9) H(4) 0.950 ? . .
C(9) H(5) 0.950 ? . .
C(9) H(6) 0.950 ? . .
C(10) H(7) 0.950 ? . .
C(10) H(8) 0.950 ? . .
C(10) H(9) 0.950 ? . .
C(11) H(10) 0.950 ? . .
C(11) H(11) 0.950 ? . .
C(11) H(12) 0.950 ? . .
C(12) H(13) 0.950 ? . .
C(12) H(14) 0.950 ? . .
C(12) H(15) 0.950 ? . .
C(16) H(16) 0.950 ? . .
C(16) H(17) 0.950 ? . .
C(16) H(18) 0.950 ? . .
C(17) H(19) 0.950 ? . .
C(17) H(20) 0.950 ? . .
C(17) H(21) 0.950 ? . .
C(18) H(22) 0.950 ? . .
C(18) H(23) 0.950 ? . .
C(18) H(24) 0.950 ? . .
C(19) H(25) 0.950 ? . .
C(19) H(26) 0.950 ? . .
C(19) H(27) 0.950 ? . .
C(20) H(28) 0.950 ? . .
C(20) H(29) 0.950 ? . .
C(20) H(30) 0.950 ? . .

loop_
_geom_contact_atom_site_label_1
_geom_contact_atom_site_label_2
_geom_contact_distance
_geom_contact_publ_flag
_geom_contact_site_symmetry_1
_geom_contact_site_symmetry_2
F(1) O(2) 2.687(4) ? . 66703
F(1) C(1) 3.192(5) ? . 66703
F(1) C(20) 3.506(7) ? . 66703
F(2) C(9) 3.433(6) ? . 66603
O(1) N(1) 3.595(3) ? . 55404
O(1) N(4) 3.476(3) ? . 55404
O(1) N(5) 3.540(3) ? . 55404
O(1) C(3) 3.459(3) ? . 55404
O(1) C(4) 2.838(3) ? . 55404
O(1) C(5) 2.933(4) ? . 55404
O(1) C(13) 2.989(3) ? . 55404
O(2) F(1) 2.687(4) ? . 66703
O(2) O(7) 3.385(4) ? . .
O(2) C(20) 3.066(5) ? . 66703
O(3) O(4) 3.359(4) ? . 55404
O(3) C(5) 3.247(3) ? . 55404
O(3) C(20) 3.284(5) ? . 55404
O(4) O(3) 3.359(4) ? . 55504
O(4) N(4) 3.578(4) ? . 55504
O(5) C(12) 3.417(5) ? . 66603
O(5) C(16) 3.352(7) ? . 55404
O(5) C(17) 3.541(7) ? . 55602
O(5) C(18) 3.588(7) ? . 55602
O(5) C(19) 3.463(7) ? . 55602
O(6) N(1) 3.310(5) ? . .
O(6) C(1) 3.107(5) ? . .
O(6) C(2) 3.464(5) ? . .
O(7) O(2) 3.385(4) ? . .
O(7) N(3) 3.132(4) ? . .
O(7) C(1) 3.283(5) ? . .
O(7) C(2) 3.344(4) ? . .
O(7) C(6) 3.076(4) ? . .
O(7) C(10) 3.457(5) ? . .
N(1) O(1) 3.595(3) ? . 55504
N(1) O(6) 3.310(5) ? . .
N(3) O(7) 3.132(4) ? . .
N(4) O(1) 3.476(3) ? . 55504
N(4) O(4) 3.578(4) ? . 55404
N(5) O(1) 3.540(3) ? . 55504
C(1) F(1) 3.192(5) ? . 66703
C(1) O(6) 3.107(5) ? . .
C(1) O(7) 3.283(5) ? . .
C(2) O(6) 3.464(5) ? . .
C(2) O(7) 3.344(4) ? . .
C(3) O(1) 3.459(3) ? . 55504
C(4) O(1) 2.838(3) ? . 55504
C(5) O(1) 2.933(4) ? . 55504
C(5) O(3) 3.247(3) ? . 55504
C(6) O(7) 3.076(4) ? . .
C(9) F(2) 3.433(6) ? . 66603
C(10) O(7) 3.457(5) ? . .
C(12) O(5) 3.417(5) ? . 66603
C(13) O(1) 2.989(3) ? . 55504
C(16) O(5) 3.352(7) ? . 55504
C(17) O(5) 3.541(7) ? . 54602
C(18) O(5) 3.588(7) ? . 54602
C(19) O(5) 3.463(7) ? . 54602
C(20) F(1) 3.506(7) ? . 66703
C(20) O(2) 3.066(5) ? . 66703
C(20) O(3) 3.284(5) ? . 55504
S(1) H(1) 3.493 ? . .
S(1) H(8) 3.461 ? . 66603
S(1) H(18) 3.442 ? . 55404
F(1) H(1) 3.002 ? . .
F(1) H(1) 2.599 ? . 66703
F(1) H(28) 3.380 ? . .
F(1) H(28) 2.690 ? . 66703
F(1) H(30) 3.116 ? . .
F(2) H(4) 2.490 ? . 66603
F(2) H(6) 3.388 ? . 65602
F(2) H(7) 3.540 ? . 66603
F(2) H(8) 3.087 ? . 66603
F(2) H(12) 2.763 ? . 65602
F(2) H(28) 3.286 ? . 66703
F(3) H(6) 3.323 ? . 65602
F(3) H(10) 3.426 ? . 65602
F(3) H(12) 3.296 ? . 65602
F(3) H(21) 3.010 ? . 55602
F(3) H(26) 2.759 ? . 55602
O(1) H(3) 3.071 ? . 55404
O(1) H(17) 2.913 ? . 55404
O(2) H(28) 2.632 ? . 66703
O(2) H(29) 3.526 ? . 66703
O(2) H(30) 2.673 ? . 66703
O(3) H(3) 2.467 ? . 55404
O(3) H(7) 2.841 ? . 55504
O(3) H(29) 2.386 ? . 55404
O(4) H(2) 3.591 ? . 55504
O(4) H(20) 3.261 ? . 55504
O(4) H(21) 3.264 ? . 55504
O(4) H(25) 3.551 ? . 55504
O(5) H(8) 3.379 ? . 66603
O(5) H(13) 2.561 ? . 66603
O(5) H(14) 3.506 ? . 66603
O(5) H(16) 3.032 ? . 55404
O(5) H(17) 3.511 ? . 55404
O(5) H(18) 2.992 ? . 55404
O(5) H(19) 3.129 ? . 55602
O(5) H(21) 3.149 ? . 55602
O(5) H(23) 2.710 ? . 55602
O(5) H(26) 2.785 ? . 55602
O(5) H(27) 3.485 ? . 55602
O(6) H(1) 3.253 ? . .
O(6) H(18) 3.344 ? . 55404
O(6) H(19) 3.411 ? . 55602
O(6) H(30) 3.276 ? . .
O(7) H(1) 2.955 ? . .
O(7) H(8) 2.701 ? . 66603
O(7) H(9) 2.530 ? . .
O(7) H(14) 3.470 ? . .
O(7) H(14) 3.589 ? . 66603
O(7) H(17) 3.506 ? . 55404
O(7) H(28) 3.252 ? . 66703
N(2) H(17) 3.394 ? . 55404
N(3) H(28) 3.519 ? . 66703
N(4) H(3) 3.413 ? . 55404
N(4) H(7) 3.454 ? . 55504
N(4) H(29) 3.569 ? . 55404
C(1) H(5) 3.276 ? . 55504
C(2) H(5) 2.890 ? . 55504
C(3) H(5) 2.961 ? . 55504
C(4) H(5) 3.375 ? . 55504
C(5) H(2) 3.542 ? . 55504
C(6) H(5) 3.385 ? . 55504
C(10) H(8) 3.506 ? . 66603
C(10) H(9) 3.417 ? . 66603
C(10) H(14) 3.022 ? . 66603
C(10) H(17) 3.409 ? . 55404
C(11) H(23) 3.583 ? . 65404
C(11) H(24) 3.487 ? . 65404
C(12) H(9) 3.494 ? . 66603
C(12) H(16) 3.086 ? . 65602
C(12) H(23) 3.423 ? . 65404
C(16) H(7) 3.591 ? . 55504
C(18) H(10) 3.195 ? . 45504
C(18) H(13) 3.419 ? . 45504
C(19) H(11) 3.529 ? . 45501
C(20) H(15) 3.244 ? . 66703
C(21) H(12) 3.575 ? . 65602
C(21) H(26) 3.471 ? . 55602
C(21) H(28) 3.476 ? . 66703
H(1) S(1) 3.493 ? . .
H(1) F(1) 3.002 ? . .
H(1) F(1) 2.599 ? . 66703
H(1) O(6) 3.253 ? . .
H(1) O(7) 2.955 ? . .
H(1) H(1) 3.516 ? . 66703
H(1) H(28) 3.114 ? . 66703
H(2) O(4) 3.591 ? . 55404
H(2) C(5) 3.542 ? . 55404
H(2) H(3) 3.053 ? . 55404
H(2) H(5) 3.289 ? . 55504
H(3) O(1) 3.071 ? . 55504
H(3) O(3) 2.467 ? . 55504
H(3) N(4) 3.413 ? . 55504
H(3) H(2) 3.053 ? . 55504
H(3) H(20) 2.966 ? . 55504
H(4) F(2) 2.490 ? . 66603
H(4) H(12) 2.984 ? . 55404
H(5) C(1) 3.276 ? . 55404
H(5) C(2) 2.890 ? . 55404
H(5) C(3) 2.961 ? . 55404
H(5) C(4) 3.375 ? . 55404
H(5) C(6) 3.385 ? . 55404
H(5) H(2) 3.289 ? . 55404
H(6) F(2) 3.388 ? . 64602
H(6) F(3) 3.323 ? . 64602
H(6) H(27) 3.521 ? . 65404
H(7) F(2) 3.540 ? . 66603
H(7) O(3) 2.841 ? . 55404
H(7) N(4) 3.454 ? . 55404
H(7) C(16) 3.591 ? . 55404
H(7) H(14) 3.041 ? . 66603
H(7) H(16) 3.407 ? . 55404
H(7) H(17) 2.974 ? . 55404
H(7) H(29) 3.135 ? . 55401
H(8) S(1) 3.461 ? . 66603
H(8) F(2) 3.087 ? . 66603
H(8) O(5) 3.379 ? . 66603
H(8) O(7) 2.701 ? . 66603
H(8) C(10) 3.506 ? . 66603
H(8) H(8) 3.321 ? . 66603
H(8) H(9) 2.829 ? . 66603
H(8) H(14) 2.912 ? . 66603
H(9) O(7) 2.530 ? . .
H(9) C(10) 3.417 ? . 66603
H(9) C(12) 3.494 ? . 66603
H(9) H(8) 2.829 ? . 66603
H(9) H(9) 3.129 ? . 66603
H(9) H(14) 2.616 ? . 66603
H(9) H(16) 3.449 ? . 55404
H(9) H(17) 3.032 ? . 55404
H(10) F(3) 3.426 ? . 64602
H(10) C(18) 3.195 ? . 65404
H(10) H(23) 2.819 ? . 65404
H(10) H(24) 2.711 ? . 65404
H(10) H(25) 3.511 ? . 65501
H(10) H(27) 3.191 ? . 65404
H(11) C(19) 3.529 ? . 65501
H(11) H(24) 3.435 ? . 65404
H(11) H(25) 3.226 ? . 65501
H(11) H(27) 3.115 ? . 65501
H(12) F(2) 2.763 ? . 64602
H(12) F(3) 3.296 ? . 64602
H(12) C(21) 3.575 ? . 64602
H(12) H(4) 2.984 ? . 55504
H(12) H(27) 3.510 ? . 65501
H(13) O(5) 2.561 ? . 66603
H(13) C(18) 3.419 ? . 65404
H(13) H(16) 2.758 ? . 65602
H(13) H(23) 2.593 ? . 65404
H(14) O(5) 3.506 ? . 66603
H(14) O(7) 3.470 ? . .
H(14) O(7) 3.589 ? . 66603
H(14) C(10) 3.022 ? . 66603
H(14) H(7) 3.041 ? . 66603
H(14) H(8) 2.912 ? . 66603
H(14) H(9) 2.616 ? . 66603
H(14) H(16) 3.056 ? . 65602
H(14) H(29) 3.446 ? . 66703
H(15) C(20) 3.244 ? . 66703
H(15) H(16) 2.926 ? . 65602
H(15) H(23) 3.580 ? . 65404
H(15) H(28) 3.314 ? . 66703
H(15) H(29) 3.013 ? . 66703
H(15) H(30) 2.879 ? . 66703
H(16) O(5) 3.032 ? . 55504
H(16) C(12) 3.086 ? . 64602
H(16) H(7) 3.407 ? . 55504
H(16) H(9) 3.449 ? . 55504
H(16) H(13) 2.758 ? . 64602
H(16) H(14) 3.056 ? . 64602
H(16) H(15) 2.926 ? . 64602
H(17) O(1) 2.913 ? . 55504
H(17) O(5) 3.511 ? . 55504
H(17) O(7) 3.506 ? . 55504
H(17) N(2) 3.394 ? . 55504
H(17) C(10) 3.409 ? . 55504
H(17) H(7) 2.974 ? . 55504
H(17) H(9) 3.032 ? . 55504
H(18) S(1) 3.442 ? . 55504
H(18) O(5) 2.992 ? . 55504
H(18) O(6) 3.344 ? . 55504
H(18) H(19) 3.280 ? . 55703
H(19) O(5) 3.129 ? . 54602
H(19) O(6) 3.411 ? . 54602
H(19) H(18) 3.280 ? . 55703
H(19) H(22) 3.490 ? . 55703
H(20) O(4) 3.261 ? . 55404
H(20) H(3) 2.966 ? . 55404
H(20) H(29) 3.042 ? . 55404
H(20) H(30) 3.509 ? . 55404
H(21) F(3) 3.010 ? . 54602
H(21) O(4) 3.264 ? . 55404
H(21) O(5) 3.149 ? . 54602
H(22) H(19) 3.490 ? . 55703
H(23) O(5) 2.710 ? . 54602
H(23) C(11) 3.583 ? . 45504
H(23) C(12) 3.423 ? . 45504
H(23) H(10) 2.819 ? . 45504
H(23) H(13) 2.593 ? . 45504
H(23) H(15) 3.580 ? . 45504
H(24) C(11) 3.487 ? . 45504
H(24) H(10) 2.711 ? . 45504
H(24) H(11) 3.435 ? . 45504
H(24) H(25) 2.951 ? . 55504
H(25) O(4) 3.551 ? . 55404
H(25) H(10) 3.511 ? . 45501
H(25) H(11) 3.226 ? . 45501
H(25) H(24) 2.951 ? . 55404
H(26) F(3) 2.759 ? . 54602
H(26) O(5) 2.785 ? . 54602
H(26) C(21) 3.471 ? . 54602
H(27) O(5) 3.485 ? . 54602
H(27) H(6) 3.521 ? . 45504
H(27) H(10) 3.191 ? . 45504
H(27) H(11) 3.115 ? . 45501
H(27) H(12) 3.510 ? . 45501
H(28) F(1) 3.380 ? . .
H(28) F(1) 2.690 ? . 66703
H(28) F(2) 3.286 ? . 66703
H(28) O(2) 2.632 ? . 66703
H(28) O(7) 3.252 ? . 66703
H(28) N(3) 3.519 ? . 66703
H(28) C(21) 3.476 ? . 66703
H(28) H(1) 3.114 ? . 66703
H(28) H(15) 3.314 ? . 66703
H(29) O(2) 3.526 ? . 66703
H(29) O(3) 2.386 ? . 55504
H(29) N(4) 3.569 ? . 55504
H(29) H(7) 3.135 ? . 55601
H(29) H(14) 3.446 ? . 66703
H(29) H(15) 3.013 ? . 66703
H(29) H(20) 3.042 ? . 55504
H(30) F(1) 3.116 ? . .
H(30) O(2) 2.673 ? . 66703
H(30) O(6) 3.276 ? . .
H(30) H(15) 2.879 ? . 66703
H(30) H(20) 3.509 ? . 55504

loop_
_geom_torsion_atom_site_label_1
_geom_torsion_atom_site_label_2
_geom_torsion_atom_site_label_3
_geom_torsion_atom_site_label_4
_geom_torsion
_geom_torsion_publ_flag
_geom_torsion_site_symmetry_1
_geom_torsion_site_symmetry_2
_geom_torsion_site_symmetry_3
_geom_torsion_site_symmetry_4
O(5) S(1) C(21) F(1) -176.1(4) ? . . . .
O(5) S(1) C(21) F(2) -60.8(5) ? . . . .
O(5) S(1) C(21) F(3) 62.9(4) ? . . . .
O(6) S(1) C(21) F(1) 63.9(4) ? . . . .
O(6) S(1) C(21) F(2) 179.2(4) ? . . . .
O(6) S(1) C(21) F(3) -57.1(4) ? . . . .
O(7) S(1) C(21) F(1) -57.7(4) ? . . . .
O(7) S(1) C(21) F(2) 57.6(5) ? . . . .
O(7) S(1) C(21) F(3) -178.8(4) ? . . . .
C(1) N(1) C(5) C(4) -1.7(4) ? . . . .
C(5) N(1) C(1) C(2) 0.3(4) ? . . . .
C(20) N(1) C(1) C(2) -177.5(3) ? . . . .
C(20) N(1) C(5) C(4) 176.2(3) ? . . . .
O(1) N(2) C(6) N(3) 179.6(2) ? . . . .
O(1) N(2) C(6) C(2) 2.4(5) ? . . . .
O(1) N(2) C(7) C(8) -166.9(2) ? . . . .
O(1) N(2) C(7) C(9) -45.9(3) ? . . . .
O(1) N(2) C(7) C(10) 74.0(3) ? . . . .
C(6) N(2) C(7) C(8) 22.3(3) ? . . . .
C(6) N(2) C(7) C(9) 143.3(2) ? . . . .
C(6) N(2) C(7) C(10) -96.9(3) ? . . . .
C(7) N(2) C(6) N(3) -10.0(3) ? . . . .
C(7) N(2) C(6) C(2) 172.7(2) ? . . . .
O(2) N(3) C(6) N(2) -178.1(2) ? . . . .
O(2) N(3) C(6) C(2) -0.7(4) ? . . . .
O(2) N(3) C(8) C(7) -168.2(2) ? . . . .
O(2) N(3) C(8) C(11) 72.9(3) ? . . . .
O(2) N(3) C(8) C(12) -47.1(3) ? . . . .
C(6) N(3) C(8) C(7) 20.9(3) ? . . . .
C(6) N(3) C(8) C(11) -98.0(2) ? . . . .
C(6) N(3) C(8) C(12) 142.0(2) ? . . . .
C(8) N(3) C(6) N(2) -7.9(3) ? . . . .
C(8) N(3) C(6) C(2) 169.5(2) ? . . . .
O(3) N(4) C(13) N(5) -175.5(2) ? . . . .
O(3) N(4) C(13) C(4) 3.6(4) ? . . . .
O(3) N(4) C(14) C(15) -173.7(3) ? . . . .
O(3) N(4) C(14) C(16) 75.3(3) ? . . . .
O(3) N(4) C(14) C(17) -42.3(4) ? . . . .
C(13) N(4) C(14) C(15) 12.6(3) ? . . . .
C(13) N(4) C(14) C(16) -98.4(3) ? . . . .
C(13) N(4) C(14) C(17) 143.9(3) ? . . . .
C(14) N(4) C(13) N(5) -2.2(3) ? . . . .
C(14) N(4) C(13) C(4) 176.9(2) ? . . . .
O(4) N(5) C(13) N(4) 179.4(3) ? . . . .
O(4) N(5) C(13) C(4) 0.3(5) ? . . . .
O(4) N(5) C(15) C(14) -171.6(3) ? . . . .
O(4) N(5) C(15) C(18) -31.4(6) ? . . . .
O(4) N(5) C(15) C(19) 77.2(6) ? . . . .
C(13) N(5) C(15) C(14) 17.3(5) ? . . . .
C(13) N(5) C(15) C(18) 157.5(4) ? . . . .
C(13) N(5) C(15) C(19) -93.9(4) ? . . . .
C(15) N(5) C(13) N(4) -9.9(4) ? . . . .
C(15) N(5) C(13) C(4) 171.0(3) ? . . . .
N(1) C(1) C(2) C(3) 1.5(4) ? . . . .
N(1) C(1) C(2) C(6) -177.7(2) ? . . . .
C(1) C(2) C(3) C(4) -2.0(4) ? . . . .
C(1) C(2) C(6) N(2) -163.2(3) ? . . . .
C(1) C(2) C(6) N(3) 19.9(4) ? . . . .
C(3) C(2) C(6) N(2) 17.6(4) ? . . . .
C(3) C(2) C(6) N(3) -159.3(2) ? . . . .
C(6) C(2) C(3) C(4) 177.2(2) ? . . . .
C(2) C(3) C(4) C(5) 0.7(4) ? . . . .
C(2) C(3) C(4) C(13) -173.9(2) ? . . . .
C(3) C(4) C(5) N(1) 1.1(4) ? . . . .
C(3) C(4) C(13) N(4) 13.9(4) ? . . . .
C(3) C(4) C(13) N(5) -167.1(2) ? . . . .
C(5) C(4) C(13) N(4) -160.6(2) ? . . . .
C(5) C(4) C(13) N(5) 18.3(4) ? . . . .
C(13) C(4) C(5) N(1) 175.8(2) ? . . . .
N(2) C(7) C(8) N(3) -23.9(2) ? . . . .
N(2) C(7) C(8) C(11) 88.7(3) ? . . . .
N(2) C(7) C(8) C(12) -140.5(2) ? . . . .
C(9) C(7) C(8) N(3) -141.3(2) ? . . . .
C(9) C(7) C(8) C(11) -28.7(4) ? . . . .
C(9) C(7) C(8) C(12) 102.0(3) ? . . . .
C(10) C(7) C(8) N(3) 88.9(3) ? . . . .
C(10) C(7) C(8) C(11) -158.4(3) ? . . . .
C(10) C(7) C(8) C(12) -27.7(4) ? . . . .
N(4) C(14) C(15) N(5) -16.8(4) ? . . . .
N(4) C(14) C(15) C(18) -151.2(5) ? . . . .
N(4) C(14) C(15) C(19) 91.3(4) ? . . . .
C(16) C(14) C(15) N(5) 89.1(4) ? . . . .
C(16) C(14) C(15) C(18) -45.3(6) ? . . . .
C(16) C(14) C(15) C(19) -162.8(4) ? . . . .
C(17) C(14) C(15) N(5) -140.8(4) ? . . . .
C(17) C(14) C(15) C(18) 84.8(7) ? . . . .
C(17) C(14) C(15) C(19) -32.7(6) ? . . . .
